data_4344964
loop_
_publ_author_name
'Sommer, Michael G.'
'Marx, Raphael'
'Schweinfurth, David'
'Rechkemmer, Yvonne'
'Neugebauer, Petr'
'van der Meer, Margarethe'
'Hohloch, Stephan'
'Demeshko, Serhiy'
'Meyer, Franc'
'van Slageren, Joris'
'Sarkar, Biprajit'

_publ_section_title
;
 Control of Complex Formation through Peripheral Substituents in
 Click-Tripodal Ligands: Structural Diversity in Homo- and Heterodinuclear
 Cobalt-Azido Complexes.
;
_journal_issue 1
_journal_name_full 'Inorganic chemistry'
_journal_page_first 402
_journal_page_last 413
_journal_paper_doi 10.1021/acs.inorgchem.6b02330
_journal_volume 56
_journal_year 2017
_chemical_formula_sum 'C100 H143 Cl2 Co2 N27 O10'
_chemical_formula_weight 2072.17
_chemical_name_systematic
;
 ?
;
_space_group_IT_number 2
_symmetry_cell_setting triclinic
_symmetry_space_group_name_Hall '-P 1'
_symmetry_space_group_name_H-M 'P -1'
_atom_sites_solution_hydrogens geom
_atom_sites_solution_primary direct
_atom_sites_solution_secondary difmap
_audit_creation_method SHELXL-97
_cell_angle_alpha 103.948(5)
_cell_angle_beta 106.273(5)
_cell_angle_gamma 111.230(5)
_cell_formula_units_Z 1
_cell_length_a 12.985(5)
_cell_length_b 15.089(5)
_cell_length_c 17.369(5)
_cell_measurement_reflns_used 8665
_cell_measurement_temperature 140(2)
_cell_measurement_theta_max 27.58
_cell_measurement_theta_min 1.32
_cell_volume 2813.2(17)
_computing_structure_refinement 'SHELXL-97 (Sheldrick, 2008)'
_diffrn_ambient_temperature 140(2)
_diffrn_measured_fraction_theta_full 0.983
_diffrn_measured_fraction_theta_max 0.983
_diffrn_measurement_device_type 'Bruker Smart AXS'
_diffrn_measurement_method 'omega scans'
_diffrn_radiation_monochromator graphite
_diffrn_radiation_source 'fine-focus sealed tube'
_diffrn_radiation_type MoK\a
_diffrn_radiation_wavelength 0.71069
_diffrn_reflns_av_R_equivalents 0.0322
_diffrn_reflns_av_sigmaI/netI 0.0516
_diffrn_reflns_limit_h_max 16
_diffrn_reflns_limit_h_min -16
_diffrn_reflns_limit_k_max 18
_diffrn_reflns_limit_k_min -19
_diffrn_reflns_limit_l_max 22
_diffrn_reflns_limit_l_min -22
_diffrn_reflns_number 28337
_diffrn_reflns_theta_full 27.58
_diffrn_reflns_theta_max 27.58
_diffrn_reflns_theta_min 1.32
_exptl_absorpt_coefficient_mu 0.408
_exptl_absorpt_correction_T_max 0.746
_exptl_absorpt_correction_T_min 0.629
_exptl_absorpt_correction_type multi-scan
_exptl_absorpt_process_details 'Blessing, 1995'
_exptl_crystal_colour pink
_exptl_crystal_density_diffrn 1.223
_exptl_crystal_density_method 'not measured'
_exptl_crystal_description block
_exptl_crystal_F_000 1100
_exptl_crystal_size_max 0.30
_exptl_crystal_size_mid 0.20
_exptl_crystal_size_min 0.10
_refine_diff_density_max 1.049
_refine_diff_density_min -0.504
_refine_diff_density_rms 0.102
_refine_ls_extinction_method none
_refine_ls_goodness_of_fit_ref 1.062
_refine_ls_hydrogen_treatment constr
_refine_ls_matrix_type full
_refine_ls_number_parameters 650
_refine_ls_number_reflns 12808
_refine_ls_number_restraints 0
_refine_ls_restrained_S_all 1.062
_refine_ls_R_factor_all 0.0948
_refine_ls_R_factor_gt 0.0607
_refine_ls_shift/su_max 0.000
_refine_ls_shift/su_mean 0.000
_refine_ls_structure_factor_coef Fsqd
_refine_ls_weighting_details 'calc w=1/[\s^2^(Fo^2^)+(0.0965P)^2^+2.2831P] where P=(Fo^2^+2Fc^2^)/3'
_refine_ls_weighting_scheme calc
_refine_ls_wR_factor_gt 0.1611
_refine_ls_wR_factor_ref 0.1873
_reflns_number_gt 8665
_reflns_number_total 12808
_reflns_threshold_expression >2\s(I)
_cod_data_source_file ic6b02330_si_002.cif
_cod_data_source_block sar381m
_cod_depositor_comments 'Adding full bibliography for 4344962--4344968.cif.'
_cod_original_cell_volume 2813.2(16)
_cod_original_sg_symbol_H-M P-1
_cod_database_code 4344964

loop_
_symmetry_equiv_pos_as_xyz
'x, y, z'
'-x, -y, -z'

loop_
_atom_site_label
_atom_site_type_symbol
_atom_site_fract_x
_atom_site_fract_y
_atom_site_fract_z
_atom_site_U_iso_or_equiv
_atom_site_adp_type
_atom_site_occupancy
_atom_site_symmetry_multiplicity
_atom_site_calc_flag
_atom_site_refinement_flags
C10 C 0.3547(2) 0.0716(2) 0.61353(17) 0.0222(6) Uani 1 1 d .
H10A H 0.3947 0.0317 0.5973 0.027 Uiso 1 1 calc R
H10B H 0.4117 0.1440 0.6355 0.027 Uiso 1 1 calc R
C11 C 0.3164(3) 0.0480(2) 0.68298(17) 0.0219(6) Uani 1 1 d .
C12 C 0.3649(3) 0.0230(2) 0.74962(18) 0.0258(6) Uani 1 1 d .
H12 H 0.4314 0.0102 0.7616 0.031 Uiso 1 1 calc R
C13 C 0.3104(3) 0.0043(3) 0.8749(2) 0.0292(7) Uani 1 1 d .
C14 C 0.3850(3) 0.0903(3) 0.9521(2) 0.0354(8) Uani 1 1 d .
C15 C 0.4041(4) 0.0720(3) 1.0287(2) 0.0458(9) Uani 1 1 d .
H15 H 0.4543 0.1268 1.0818 0.055 Uiso 1 1 calc R
C16 C 0.3493(4) -0.0266(3) 1.0266(2) 0.0489(10) Uani 1 1 d .
H16 H 0.3639 -0.0376 1.0781 0.059 Uiso 1 1 calc R
C17 C 0.2732(4) -0.1085(3) 0.9487(2) 0.0442(9) Uani 1 1 d .
H17 H 0.2353 -0.1739 0.9487 0.053 Uiso 1 1 calc R
C18 C 0.2516(3) -0.0957(3) 0.8698(2) 0.0337(7) Uani 1 1 d .
C20 C 0.2858(3) 0.1228(2) 0.49553(18) 0.0252(6) Uani 1 1 d .
H20A H 0.2239 0.1012 0.4386 0.030 Uiso 1 1 calc R
H20B H 0.3599 0.1293 0.4894 0.030 Uiso 1 1 calc R
C21 C 0.3059(3) 0.2235(2) 0.55498(19) 0.0241(6) Uani 1 1 d .
C22 C 0.3780(3) 0.3244(2) 0.5722(2) 0.0295(7) Uani 1 1 d .
H22 H 0.4315 0.3501 0.5477 0.035 Uiso 1 1 calc R
C23 C 0.4079(3) 0.4887(2) 0.6759(2) 0.0344(7) Uani 1 1 d .
C24 C 0.5164(3) 0.5380(3) 0.7479(2) 0.0379(8) Uani 1 1 d .
C25 C 0.5687(4) 0.6445(3) 0.7853(3) 0.0473(9) Uani 1 1 d .
H25 H 0.6413 0.6806 0.8344 0.057 Uiso 1 1 calc R
C26 C 0.5146(4) 0.6974(3) 0.7507(3) 0.0484(10) Uani 1 1 d .
H26 H 0.5523 0.7689 0.7754 0.058 Uiso 1 1 calc R
C27 C 0.4060(4) 0.6458(3) 0.6801(3) 0.0489(10) Uani 1 1 d .
H27 H 0.3708 0.6831 0.6579 0.059 Uiso 1 1 calc R
C28 C 0.3470(3) 0.5389(3) 0.6409(3) 0.0427(9) Uani 1 1 d .
C30 C 0.2040(3) -0.0609(2) 0.47618(17) 0.0229(6) Uani 1 1 d .
H30A H 0.1676 -0.1070 0.5021 0.027 Uiso 1 1 calc R
H30B H 0.2742 -0.0685 0.4736 0.027 Uiso 1 1 calc R
C31 C 0.1151(3) -0.0964(2) 0.38498(18) 0.0227(6) Uani 1 1 d .
C32 C 0.1385(3) -0.1245(2) 0.31296(19) 0.0281(7) Uani 1 1 d .
H32 H 0.2116 -0.1189 0.3117 0.034 Uiso 1 1 calc R
C33 C 0.0080(3) -0.2045(3) 0.15360(19) 0.0315(7) Uani 1 1 d .
C34 C 0.0381(3) -0.1350(3) 0.1132(2) 0.0402(8) Uani 1 1 d .
C35 C 0.0195(4) -0.1781(3) 0.0264(2) 0.0498(10) Uani 1 1 d .
H35 H 0.0385 -0.1355 -0.0036 0.060 Uiso 1 1 calc R
C36 C -0.0258(4) -0.2815(3) -0.0146(2) 0.0551(11) Uani 1 1 d .
H36 H -0.0365 -0.3081 -0.0720 0.066 Uiso 1 1 calc R
C37 C -0.0564(3) -0.3475(3) 0.0269(2) 0.0484(10) Uani 1 1 d .
H37 H -0.0884 -0.4179 -0.0031 0.058 Uiso 1 1 calc R
C38 C -0.0400(3) -0.3103(3) 0.1135(2) 0.0368(8) Uani 1 1 d .
C40 C 0.4361(3) 0.1984(3) 0.9531(2) 0.0408(8) Uani 1 1 d .
H40 H 0.4502 0.1944 0.9001 0.049 Uiso 1 1 calc R
C41 C 0.3443(4) 0.2400(3) 0.9505(3) 0.0547(11) Uani 1 1 d .
H41A H 0.3779 0.3083 0.9508 0.082 Uiso 1 1 calc R
H41B H 0.3257 0.2420 1.0004 0.082 Uiso 1 1 calc R
H41C H 0.2718 0.1960 0.8987 0.082 Uiso 1 1 calc R
C42 C 0.5566(4) 0.2737(3) 1.0302(3) 0.0545(11) Uani 1 1 d .
H42A H 0.5842 0.3403 1.0267 0.082 Uiso 1 1 calc R
H42B H 0.6153 0.2495 1.0289 0.082 Uiso 1 1 calc R
H42C H 0.5460 0.2786 1.0833 0.082 Uiso 1 1 calc R
C43 C 0.1713(3) -0.1854(3) 0.7832(2) 0.0392(8) Uani 1 1 d .
H43 H 0.1412 -0.1582 0.7409 0.047 Uiso 1 1 calc R
C44 C 0.2428(4) -0.2346(3) 0.7515(3) 0.0591(12) Uani 1 1 d .
H44A H 0.1904 -0.2910 0.6966 0.089 Uiso 1 1 calc R
H44B H 0.2761 -0.2596 0.7930 0.089 Uiso 1 1 calc R
H44C H 0.3072 -0.1845 0.7449 0.089 Uiso 1 1 calc R
C45 C 0.0612(4) -0.2672(3) 0.7858(3) 0.0580(11) Uani 1 1 d .
H45A H 0.0134 -0.3219 0.7296 0.087 Uiso 1 1 calc R
H45B H 0.0133 -0.2366 0.8020 0.087 Uiso 1 1 calc R
H45C H 0.0881 -0.2943 0.8277 0.087 Uiso 1 1 calc R
C50 C 0.5753(4) 0.4781(3) 0.7853(2) 0.0476(9) Uani 1 1 d .
H50 H 0.5272 0.4059 0.7452 0.057 Uiso 1 1 calc R
C51 C 0.5691(9) 0.4822(6) 0.8710(4) 0.134(3) Uani 1 1 d .
H51A H 0.6067 0.4443 0.8934 0.201 Uiso 1 1 calc R
H51B H 0.4860 0.4525 0.8633 0.201 Uiso 1 1 calc R
H51C H 0.6105 0.5526 0.9112 0.201 Uiso 1 1 calc R
C52 C 0.7036(5) 0.5126(5) 0.7887(5) 0.107(2) Uani 1 1 d .
H52A H 0.7014 0.5073 0.7320 0.161 Uiso 1 1 calc R
H52B H 0.7353 0.4694 0.8075 0.161 Uiso 1 1 calc R
H52C H 0.7545 0.5827 0.8288 0.161 Uiso 1 1 calc R
C53 C 0.2223(4) 0.4799(3) 0.5685(3) 0.0616(12) Uani 1 1 d .
H53 H 0.2152 0.4158 0.5315 0.074 Uiso 1 1 calc R
C54 C 0.1238(4) 0.4517(4) 0.6078(4) 0.0778(15) Uani 1 1 d .
H54A H 0.1399 0.4148 0.6437 0.117 Uiso 1 1 calc R
H54B H 0.0449 0.4096 0.5614 0.117 Uiso 1 1 calc R
H54C H 0.1269 0.5137 0.6420 0.117 Uiso 1 1 calc R
C55 C 0.1905(6) 0.5336(5) 0.5141(4) 0.0918(19) Uani 1 1 d .
H55A H 0.1103 0.4899 0.4697 0.138 Uiso 1 1 calc R
H55B H 0.2468 0.5513 0.4876 0.138 Uiso 1 1 calc R
H55C H 0.1935 0.5952 0.5490 0.138 Uiso 1 1 calc R
C60 C 0.0859(4) -0.0195(3) 0.1589(3) 0.0537(11) Uani 1 1 d .
H60 H 0.1188 -0.0020 0.2217 0.064 Uiso 1 1 calc R
C61 C 0.1841(4) 0.0464(4) 0.1368(4) 0.0845(18) Uani 1 1 d .
H61A H 0.2102 0.1178 0.1681 0.127 Uiso 1 1 calc R
H61B H 0.1530 0.0312 0.0756 0.127 Uiso 1 1 calc R
H61C H 0.2514 0.0318 0.1528 0.127 Uiso 1 1 calc R
C62 C -0.0164(5) 0.0075(4) 0.1357(5) 0.104(2) Uani 1 1 d .
H62A H 0.0137 0.0801 0.1649 0.156 Uiso 1 1 calc R
H62B H -0.0769 -0.0294 0.1534 0.156 Uiso 1 1 calc R
H62C H -0.0514 -0.0110 0.0741 0.156 Uiso 1 1 calc R
C63 C -0.0761(3) -0.3824(3) 0.1593(2) 0.0446(9) Uani 1 1 d .
H63 H -0.0288 -0.3425 0.2218 0.054 Uiso 1 1 calc R
C64 C -0.2094(4) -0.4190(3) 0.1430(3) 0.0607(12) Uani 1 1 d .
H64A H -0.2314 -0.4644 0.1724 0.091 Uiso 1 1 calc R
H64B H -0.2583 -0.4550 0.0818 0.091 Uiso 1 1 calc R
H64C H -0.2221 -0.3607 0.1644 0.091 Uiso 1 1 calc R
C65 C -0.0481(5) -0.4723(3) 0.1357(3) 0.0667(13) Uani 1 1 d .
H65A H -0.0720 -0.5146 0.1672 0.100 Uiso 1 1 calc R
H65B H 0.0370 -0.4467 0.1506 0.100 Uiso 1 1 calc R
H65C H -0.0919 -0.5124 0.0745 0.100 Uiso 1 1 calc R
C100 C 0.6561(3) 0.2349(3) 0.7777(3) 0.0489(10) Uani 1 1 d .
H10E H 0.6090 0.1614 0.7443 0.059 Uiso 1 1 calc R
H10F H 0.6011 0.2649 0.7739 0.059 Uiso 1 1 calc R
C101 C 0.6835(4) 0.2608(3) 0.6547(3) 0.0541(10) Uani 1 1 d .
H10C H 0.6243 0.2864 0.6471 0.065 Uiso 1 1 calc R
H10D H 0.6419 0.1874 0.6204 0.065 Uiso 1 1 calc R
C102 C 0.7230(4) 0.2546(4) 0.8701(3) 0.0637(12) Uani 1 1 d .
H10J H 0.6665 0.2249 0.8935 0.096 Uiso 1 1 calc R
H10K H 0.7689 0.3275 0.9030 0.096 Uiso 1 1 calc R
H10L H 0.7768 0.2243 0.8735 0.096 Uiso 1 1 calc R
C103 C 0.7772(5) 0.3141(4) 0.6254(3) 0.0658(13) Uani 1 1 d .
H10G H 0.7395 0.3016 0.5652 0.099 Uiso 1 1 calc R
H10H H 0.8354 0.2883 0.6332 0.099 Uiso 1 1 calc R
H10I H 0.8172 0.3867 0.6591 0.099 Uiso 1 1 calc R
C200 C 0.6629(7) -0.4034(6) 0.6081(5) 0.0448(19) Uani 0.50 1 d P
C201 C 0.7308(7) -0.2983(5) 0.6525(4) 0.0349(15) Uani 0.50 1 d P
H20C H 0.7945 -0.2730 0.6336 0.052 Uiso 0.50 1 calc PR
H20D H 0.7651 -0.2830 0.7136 0.052 Uiso 0.50 1 calc PR
H20E H 0.6800 -0.2659 0.6412 0.052 Uiso 0.50 1 calc PR
N1 N 0.2468(2) 0.04657(18) 0.53540(14) 0.0198(5) Uani 1 1 d .
N2 N -0.0121(2) -0.07535(18) 0.53352(15) 0.0227(5) Uani 1 1 d .
N3 N -0.0207(2) -0.1412(2) 0.56023(17) 0.0330(6) Uani 1 1 d .
N4 N -0.0308(4) -0.2066(3) 0.5852(3) 0.0788(14) Uani 1 1 d .
N10 N 0.2198(2) 0.05929(19) 0.69058(14) 0.0225(5) Uani 1 1 d .
N11 N 0.2053(2) 0.04175(19) 0.75810(15) 0.0244(5) Uani 1 1 d .
N12 N 0.2946(2) 0.02088(19) 0.79460(15) 0.0253(5) Uani 1 1 d .
N20 N 0.2439(2) 0.22301(18) 0.60632(15) 0.0234(5) Uani 1 1 d .
N21 N 0.2728(2) 0.31703(19) 0.65434(17) 0.0284(6) Uani 1 1 d .
N22 N 0.3541(2) 0.37835(19) 0.63294(17) 0.0284(6) Uani 1 1 d .
N30 N -0.0038(2) -0.11850(18) 0.35610(14) 0.0211(5) Uani 1 1 d .
N31 N -0.0545(2) -0.1587(2) 0.27077(15) 0.0270(5) Uani 1 1 d .
N32 N 0.0327(2) -0.1620(2) 0.24445(15) 0.0268(6) Uani 1 1 d .
N200 N 0.6060(10) -0.4831(7) 0.5682(7) 0.105(4) Uani 0.50 1 d P
O1 O 0.5768(4) -0.1625(3) 0.6291(3) 0.1023(16) Uani 1 1 d .
O2 O 0.3986(3) -0.1456(3) 0.6107(3) 0.0855(12) Uani 1 1 d .
O3 O 0.5699(5) -0.0402(5) 0.7338(3) 0.144(2) Uani 1 1 d .
O4 O 0.5614(3) -0.0239(2) 0.6040(3) 0.0734(11) Uani 1 1 d .
O100 O 0.7406(2) 0.2794(2) 0.74359(16) 0.0453(6) Uani 1 1 d .
Cl1 Cl 0.52606(10) -0.09420(8) 0.64315(7) 0.0528(3) Uani 1 1 d .
Co1 Co 0.11446(3) 0.07927(3) 0.58715(2) 0.01975(12) Uani 1 1 d .

loop_
_atom_site_aniso_label
_atom_site_aniso_U_11
_atom_site_aniso_U_22
_atom_site_aniso_U_33
_atom_site_aniso_U_23
_atom_site_aniso_U_13
_atom_site_aniso_U_12
C10 0.0189(13) 0.0295(16) 0.0201(13) 0.0085(11) 0.0079(11) 0.0139(12)
C11 0.0225(14) 0.0228(14) 0.0198(13) 0.0044(11) 0.0079(11) 0.0129(12)
C12 0.0268(15) 0.0321(16) 0.0223(14) 0.0096(12) 0.0094(12) 0.0184(13)
C13 0.0338(17) 0.0439(19) 0.0273(15) 0.0217(14) 0.0169(13) 0.0269(15)
C14 0.0398(19) 0.047(2) 0.0274(16) 0.0167(15) 0.0143(14) 0.0254(17)
C15 0.052(2) 0.067(3) 0.0237(16) 0.0188(17) 0.0130(16) 0.033(2)
C16 0.065(3) 0.074(3) 0.036(2) 0.038(2) 0.0271(19) 0.045(2)
C17 0.052(2) 0.056(2) 0.048(2) 0.038(2) 0.0272(19) 0.032(2)
C18 0.0379(18) 0.046(2) 0.0333(17) 0.0234(15) 0.0182(15) 0.0269(16)
C20 0.0281(15) 0.0304(16) 0.0214(13) 0.0121(12) 0.0128(12) 0.0143(13)
C21 0.0221(14) 0.0276(16) 0.0253(14) 0.0147(12) 0.0107(12) 0.0106(12)
C22 0.0260(15) 0.0307(17) 0.0337(16) 0.0169(14) 0.0118(13) 0.0125(13)
C23 0.0309(17) 0.0210(16) 0.0423(19) 0.0093(14) 0.0115(15) 0.0071(14)
C24 0.0326(18) 0.0289(18) 0.0398(19) 0.0080(15) 0.0111(15) 0.0078(15)
C25 0.045(2) 0.032(2) 0.045(2) 0.0054(16) 0.0144(18) 0.0053(17)
C26 0.052(2) 0.0218(17) 0.060(2) 0.0064(17) 0.028(2) 0.0082(17)
C27 0.053(2) 0.0271(19) 0.075(3) 0.0235(19) 0.030(2) 0.0214(18)
C28 0.040(2) 0.0289(18) 0.054(2) 0.0161(17) 0.0135(17) 0.0147(16)
C30 0.0258(14) 0.0265(15) 0.0195(13) 0.0079(11) 0.0092(12) 0.0158(13)
C31 0.0245(14) 0.0202(14) 0.0216(13) 0.0063(11) 0.0075(12) 0.0109(12)
C32 0.0271(15) 0.0331(17) 0.0246(14) 0.0082(13) 0.0101(13) 0.0165(14)
C33 0.0284(16) 0.045(2) 0.0201(14) 0.0058(13) 0.0093(12) 0.0206(15)
C34 0.048(2) 0.051(2) 0.0229(15) 0.0118(15) 0.0106(15) 0.0278(18)
C35 0.059(2) 0.065(3) 0.0258(17) 0.0158(18) 0.0175(17) 0.030(2)
C36 0.050(2) 0.069(3) 0.0223(17) 0.0018(18) 0.0149(17) 0.013(2)
C37 0.045(2) 0.045(2) 0.0297(18) -0.0061(16) 0.0132(16) 0.0094(18)
C38 0.0295(17) 0.041(2) 0.0252(16) 0.0007(14) 0.0077(13) 0.0115(15)
C40 0.049(2) 0.041(2) 0.0243(16) 0.0085(15) 0.0096(15) 0.0200(18)
C41 0.065(3) 0.048(2) 0.045(2) 0.0108(18) 0.008(2) 0.035(2)
C42 0.053(2) 0.054(3) 0.039(2) 0.0091(19) 0.0086(19) 0.021(2)
C43 0.046(2) 0.0356(19) 0.0403(19) 0.0209(16) 0.0168(17) 0.0197(17)
C44 0.073(3) 0.050(3) 0.060(3) 0.016(2) 0.040(2) 0.027(2)
C45 0.062(3) 0.048(2) 0.072(3) 0.030(2) 0.030(2) 0.026(2)
C50 0.043(2) 0.037(2) 0.040(2) 0.0083(16) -0.0018(17) 0.0141(17)
C51 0.271(11) 0.156(7) 0.084(4) 0.084(5) 0.094(6) 0.168(8)
C52 0.054(3) 0.081(4) 0.166(7) 0.051(4) 0.013(4) 0.034(3)
C53 0.057(3) 0.046(2) 0.071(3) 0.021(2) 0.007(2) 0.028(2)
C54 0.054(3) 0.073(4) 0.105(4) 0.032(3) 0.028(3) 0.032(3)
C55 0.105(5) 0.091(4) 0.078(4) 0.029(3) 0.007(3) 0.068(4)
C60 0.090(3) 0.058(3) 0.0353(19) 0.0256(18) 0.027(2) 0.049(3)
C61 0.049(3) 0.068(3) 0.108(5) 0.004(3) 0.033(3) 0.016(3)
C62 0.087(4) 0.076(4) 0.222(8) 0.084(5) 0.106(5) 0.061(3)
C63 0.045(2) 0.038(2) 0.0329(18) 0.0012(15) 0.0120(16) 0.0114(17)
C64 0.052(3) 0.053(3) 0.054(3) 0.013(2) 0.023(2) 0.004(2)
C65 0.071(3) 0.046(3) 0.067(3) 0.012(2) 0.024(3) 0.020(2)
C100 0.039(2) 0.054(2) 0.052(2) 0.0158(19) 0.0176(18) 0.0228(19)
C101 0.063(3) 0.055(3) 0.046(2) 0.020(2) 0.013(2) 0.035(2)
C102 0.051(3) 0.092(4) 0.051(2) 0.030(2) 0.024(2) 0.032(3)
C103 0.089(4) 0.064(3) 0.058(3) 0.034(2) 0.029(3) 0.043(3)
C200 0.035(4) 0.041(4) 0.053(4) 0.006(4) 0.037(4) 0.006(3)
C201 0.054(4) 0.046(4) 0.038(4) 0.031(3) 0.030(3) 0.038(4)
N1 0.0215(12) 0.0208(12) 0.0162(10) 0.0067(9) 0.0066(9) 0.0100(10)
N2 0.0243(12) 0.0230(13) 0.0212(11) 0.0119(10) 0.0068(10) 0.0107(10)
N3 0.0291(14) 0.0276(15) 0.0312(14) 0.0159(12) 0.0021(12) 0.0063(12)
N4 0.075(3) 0.046(2) 0.070(3) 0.039(2) -0.012(2) 0.001(2)
N10 0.0227(12) 0.0283(13) 0.0173(11) 0.0103(10) 0.0080(10) 0.0120(11)
N11 0.0266(13) 0.0285(13) 0.0231(12) 0.0127(10) 0.0110(10) 0.0152(11)
N12 0.0296(13) 0.0302(14) 0.0222(12) 0.0127(10) 0.0118(11) 0.0171(11)
N20 0.0199(12) 0.0198(12) 0.0247(12) 0.0065(10) 0.0051(10) 0.0074(10)
N21 0.0260(13) 0.0219(13) 0.0311(13) 0.0094(11) 0.0070(11) 0.0087(11)
N22 0.0244(13) 0.0215(13) 0.0345(14) 0.0116(11) 0.0081(11) 0.0079(11)
N30 0.0200(11) 0.0247(13) 0.0201(11) 0.0061(10) 0.0090(9) 0.0128(10)
N31 0.0287(13) 0.0294(14) 0.0209(12) 0.0043(10) 0.0087(10) 0.0157(11)
N32 0.0277(13) 0.0361(15) 0.0192(12) 0.0068(10) 0.0098(10) 0.0195(12)
N200 0.114(8) 0.063(6) 0.122(8) 0.007(6) 0.104(7) 0.000(6)
O1 0.186(4) 0.122(3) 0.166(4) 0.118(3) 0.157(4) 0.136(3)
O2 0.084(3) 0.0497(19) 0.131(3) 0.026(2) 0.074(3) 0.0218(18)
O3 0.162(4) 0.280(7) 0.065(2) 0.048(3) 0.049(3) 0.189(5)
O4 0.074(2) 0.064(2) 0.142(3) 0.072(2) 0.074(2) 0.0495(18)
O100 0.0447(15) 0.0478(16) 0.0397(14) 0.0152(12) 0.0111(12) 0.0231(13)
Cl1 0.0752(7) 0.0602(6) 0.0737(7) 0.0424(5) 0.0564(6) 0.0522(6)
Co1 0.0199(2) 0.0216(2) 0.01846(19) 0.00792(15) 0.00787(15) 0.00994(16)

loop_
_atom_type_symbol
_atom_type_description
_atom_type_scat_dispersion_real
_atom_type_scat_dispersion_imag
_atom_type_scat_source
C C 0.0033 0.0016 'International Tables Vol C Tables 4.2.6.8 and 6.1.1.4'
H H 0.0000 0.0000 'International Tables Vol C Tables 4.2.6.8 and 6.1.1.4'
N N 0.0061 0.0033 'International Tables Vol C Tables 4.2.6.8 and 6.1.1.4'
O O 0.0106 0.0060 'International Tables Vol C Tables 4.2.6.8 and 6.1.1.4'
Cl Cl 0.1484 0.1585 'International Tables Vol C Tables 4.2.6.8 and 6.1.1.4'
Co Co 0.3494 0.9721 'International Tables Vol C Tables 4.2.6.8 and 6.1.1.4'

loop_
_geom_angle_atom_site_label_1
_geom_angle_atom_site_label_2
_geom_angle_atom_site_label_3
_geom_angle
_geom_angle_site_symmetry_1
_geom_angle_site_symmetry_3
C11 C10 N1 110.2(2) . .
C12 C11 N10 107.7(2) . .
C12 C11 C10 132.9(3) . .
N10 C11 C10 119.1(2) . .
N12 C12 C11 104.5(2) . .
C18 C13 C14 124.6(3) . .
C18 C13 N12 118.1(3) . .
C14 C13 N12 117.3(3) . .
C13 C14 C15 116.4(3) . .
C13 C14 C40 121.8(3) . .
C15 C14 C40 121.8(3) . .
C16 C15 C14 120.9(4) . .
C17 C16 C15 120.5(3) . .
C16 C17 C18 121.6(4) . .
C13 C18 C17 116.0(3) . .
C13 C18 C43 121.5(3) . .
C17 C18 C43 122.4(3) . .
N1 C20 C21 106.9(2) . .
N20 C21 C22 107.0(3) . .
N20 C21 C20 119.0(3) . .
C22 C21 C20 134.0(3) . .
N22 C22 C21 104.5(3) . .
C24 C23 C28 124.3(3) . .
C24 C23 N22 118.2(3) . .
C28 C23 N22 117.5(3) . .
C23 C24 C25 116.8(3) . .
C23 C24 C50 121.6(3) . .
C25 C24 C50 121.5(3) . .
C26 C25 C24 120.8(4) . .
C27 C26 C25 120.7(3) . .
C26 C27 C28 121.4(4) . .
C27 C28 C23 115.9(3) . .
C27 C28 C53 122.4(3) . .
C23 C28 C53 121.6(3) . .
N1 C30 C31 117.2(2) . .
N30 C31 C32 107.1(2) . .
N30 C31 C30 128.7(2) . .
C32 C31 C30 123.9(3) . .
N32 C32 C31 105.4(3) . .
C38 C33 C34 124.8(3) . .
C38 C33 N32 118.0(3) . .
C34 C33 N32 117.1(3) . .
C33 C34 C35 115.8(3) . .
C33 C34 C60 122.9(3) . .
C35 C34 C60 121.3(4) . .
C36 C35 C34 120.9(4) . .
C35 C36 C37 121.5(3) . .
C36 C37 C38 120.9(4) . .
C33 C38 C37 116.0(3) . .
C33 C38 C63 122.6(3) . .
C37 C38 C63 121.4(3) . .
C14 C40 C42 113.7(3) . .
C14 C40 C41 110.6(3) . .
C42 C40 C41 110.0(3) . .
C18 C43 C44 110.9(3) . .
C18 C43 C45 112.8(3) . .
C44 C43 C45 109.9(3) . .
C51 C50 C24 110.8(4) . .
C51 C50 C52 113.5(5) . .
C24 C50 C52 111.5(4) . .
C55 C53 C28 115.6(4) . .
C55 C53 C54 106.1(4) . .
C28 C53 C54 109.7(4) . .
C62 C60 C61 108.2(4) . .
C62 C60 C34 109.6(4) . .
C61 C60 C34 114.1(4) . .
C38 C63 C65 113.3(3) . .
C38 C63 C64 110.0(3) . .
C65 C63 C64 111.6(4) . .
O100 C100 C102 109.1(3) . .
O100 C101 C103 108.8(4) . .
N200 C200 C201 174.2(12) . .
C20 N1 C30 112.6(2) . .
C20 N1 C10 107.8(2) . .
C30 N1 C10 106.9(2) . .
C20 N1 Co1 105.72(16) . .
C30 N1 Co1 117.15(17) . .
C10 N1 Co1 106.16(15) . .
N3 N2 Co1 131.0(2) . .
N3 N2 Co1 130.9(2) . 2_556
Co1 N2 Co1 97.99(10) . 2_556
N4 N3 N2 178.9(4) . .
N11 N10 C11 110.2(2) . .
N11 N10 Co1 133.47(19) . .
C11 N10 Co1 115.69(18) . .
N10 N11 N12 105.9(2) . .
N11 N12 C12 111.7(2) . .
N11 N12 C13 120.5(2) . .
C12 N12 C13 127.7(2) . .
N21 N20 C21 110.9(2) . .
N21 N20 Co1 132.7(2) . .
C21 N20 Co1 116.11(19) . .
N20 N21 N22 105.4(2) . .
N21 N22 C22 112.1(3) . .
N21 N22 C23 120.0(3) . .
C22 N22 C23 127.8(3) . .
N31 N30 C31 110.1(2) . .
N31 N30 Co1 113.36(17) . 2_556
C31 N30 Co1 135.31(18) . 2_556
N30 N31 N32 106.4(2) . .
N31 N32 C32 111.0(2) . .
N31 N32 C33 121.5(2) . .
C32 N32 C33 127.4(2) . .
C101 O100 C100 112.3(3) . .
O4 Cl1 O2 109.5(2) . .
O4 Cl1 O3 109.4(3) . .
O2 Cl1 O3 107.1(3) . .
O4 Cl1 O1 109.20(18) . .
O2 Cl1 O1 112.9(3) . .
O3 Cl1 O1 108.7(3) . .
N2 Co1 N20 163.53(9) . .
N2 Co1 N10 91.51(10) . .
N20 Co1 N10 97.08(10) . .
N2 Co1 N2 82.01(10) . 2_556
N20 Co1 N2 87.00(9) . 2_556
N10 Co1 N2 168.27(9) . 2_556
N2 Co1 N30 90.43(10) . 2_556
N20 Co1 N30 102.09(10) . 2_556
N10 Co1 N30 98.57(9) . 2_556
N2 Co1 N30 91.28(9) 2_556 2_556
N2 Co1 N1 93.11(9) . .
N20 Co1 N1 74.95(9) . .
N10 Co1 N1 78.65(9) . .
N2 Co1 N1 91.89(9) 2_556 .
N30 Co1 N1 175.55(9) 2_556 .

loop_
_geom_bond_atom_site_label_1
_geom_bond_atom_site_label_2
_geom_bond_distance
_geom_bond_site_symmetry_2
C10 C11 1.498(4) .
C10 N1 1.500(3) .
C11 C12 1.361(4) .
C11 N10 1.363(3) .
C12 N12 1.355(4) .
C13 C18 1.390(5) .
C13 C14 1.394(5) .
C13 N12 1.447(4) .
C14 C15 1.396(5) .
C14 C40 1.516(5) .
C15 C16 1.383(6) .
C16 C17 1.376(6) .
C17 C18 1.395(5) .
C18 C43 1.517(5) .
C20 N1 1.489(4) .
C20 C21 1.499(4) .
C21 N20 1.359(4) .
C21 C22 1.370(4) .
C22 N22 1.350(4) .
C23 C24 1.382(5) .
C23 C28 1.398(5) .
C23 N22 1.443(4) .
C24 C25 1.388(5) .
C24 C50 1.525(5) .
C25 C26 1.376(6) .
C26 C27 1.369(6) .
C27 C28 1.392(5) .
C28 C53 1.508(6) .
C30 N1 1.490(3) .
C30 C31 1.499(4) .
C31 N30 1.363(4) .
C31 C32 1.373(4) .
C32 N32 1.348(4) .
C33 C38 1.386(5) .
C33 C34 1.400(5) .
C33 N32 1.443(4) .
C34 C35 1.401(5) .
C34 C60 1.525(5) .
C35 C36 1.360(6) .
C36 C37 1.375(6) .
C37 C38 1.396(5) .
C38 C63 1.513(5) .
C40 C42 1.528(5) .
C40 C41 1.530(5) .
C43 C44 1.519(5) .
C43 C45 1.535(6) .
C50 C51 1.501(7) .
C50 C52 1.534(7) .
C53 C55 1.453(7) .
C53 C54 1.587(7) .
C60 C62 1.504(6) .
C60 C61 1.517(7) .
C63 C65 1.521(6) .
C63 C64 1.529(6) .
C100 O100 1.425(5) .
C100 C102 1.490(6) .
C101 O100 1.418(5) .
C101 C103 1.491(6) .
C200 N200 1.067(11) .
C200 C201 1.380(10) .
N1 Co1 2.296(2) .
N2 N3 1.178(3) .
N2 Co1 2.081(3) .
N2 Co1 2.118(2) 2_556
N3 N4 1.149(4) .
N10 N11 1.311(3) .
N10 Co1 2.091(2) .
N11 N12 1.339(3) .
N20 N21 1.310(3) .
N20 Co1 2.083(2) .
N21 N22 1.336(4) .
N30 N31 1.315(3) .
N30 Co1 2.125(2) 2_556
N31 N32 1.347(3) .
O1 Cl1 1.419(3) .
O2 Cl1 1.413(4) .
O3 Cl1 1.418(4) .
O4 Cl1 1.403(3) .
Co1 N2 2.118(2) 2_556
Co1 N30 2.125(2) 2_556
